data_2001753
loop_
_publ_author_name
'IJdo, D. J. W.'
'Helmholdt, R. B.'

_publ_section_title
;
 Ba~2~Ce~3/4~SbO~6~, a Rietveld refinement of neutron powder
 diffraction data
;
_journal_issue 4
_journal_name_full 'Acta Crystallographica Section C'
_journal_page_first 652
_journal_page_last 654
_journal_paper_doi 10.1107/S0108270192010850
_journal_volume 49
_journal_year 1993
_chemical_formula_sum 'Ba2 Ce O6 Sb'
_chemical_formula_weight 597.52
_symmetry_cell_setting tetragonal
_symmetry_space_group_name_H-M 'I 4/m m m'
_cell_angle_alpha 90
_cell_angle_beta 90
_cell_angle_gamma 90
_cell_formula_units_Z 8
_cell_length_a 8.45620(10)
_cell_length_b 8.45620(10)
_cell_length_c 17.0002(4)
_cell_volume 1215.64(4)
_diffrn_radiation_probe neutron
_diffrn_radiation_type neutron
_diffrn_radiation_wavelength 2.57170(10)
_exptl_crystal_density_diffrn 6.5297
_cod_data_source_file mu0294.cif
_cod_data_source_block mu0294_structure_1_of_1
_cod_original_cell_volume 1215.64(2)
_cod_original_sg_symbol_H-M 'I 4/mmm'
_cod_original_formula_sum 'Ba2 Ce1 Sb1 O6'
_cod_database_code 2001753

loop_
_atom_site_label
_atom_site_fract_x
_atom_site_fract_y
_atom_site_fract_z
Ba .2306(2) .2306(2) .1167(2)
Ce1 .0 .0 .5
Ce2 .5 .0 .25
Sb1 .5 .0 .0
Sb2 .0 .0 .2555(4)
O1 .5 .2382(6) .0
O2 .0 .0 .6302(4)
O3 .2378(4) .0 .25460(10)
O4 .2706(5) .0 .0
O5 .0 .0 .1400(3)
O6 .5 .0 .1193(3)
